data_7024670
loop_
_publ_author_name
'de Souza, Bernardo'
'Bortoluzzi, Adailton J.'
'Bortolotto, Tiago'
'Fischer, Franciele Luane'
'Terenzi, Hern\'an'
'Ferreira, Dalva E. C.'
'Rocha, William R.'
'Neves, Ademir'

_publ_section_title
;
 DNA photonuclease activity of four new copper(II) complexes under UV and
 red light: theoretical/experimental correlations with active species
 generation.
;
_journal_issue 8
_journal_name_full 'Dalton transactions (Cambridge, England : 2003)'
_journal_page_first 2027
_journal_page_last 2035
_journal_paper_doi 10.1039/b920122j
_journal_volume 39
_journal_year 2010
_chemical_formula_sum 'C35 H35 Cl Cu N6 O5'
_chemical_formula_weight 718.68
_chemical_name_systematic
;
?
;
_space_group_IT_number 14
_symmetry_cell_setting monoclinic
_symmetry_space_group_name_Hall '-P 2yn'
_symmetry_space_group_name_H-M 'P 1 21/n 1'
_atom_sites_solution_hydrogens geom
_atom_sites_solution_primary direct
_atom_sites_solution_secondary difmap
_audit_creation_method SHELXL-97
_cell_angle_alpha 90.00
_cell_angle_beta 116.671(8)
_cell_angle_gamma 90.00
_cell_formula_units_Z 4
_cell_length_a 11.918(1)
_cell_length_b 25.743(4)
_cell_length_c 12.809(1)
_cell_measurement_reflns_used 25
_cell_measurement_temperature 293(2)
_cell_measurement_theta_max 13.50
_cell_measurement_theta_min 6.62
_cell_volume 3511.7(7)
_computing_structure_refinement 'SHELXL-97 (Sheldrick, 1997)'
_diffrn_ambient_temperature 293(2)
_diffrn_measured_fraction_theta_full 0.998
_diffrn_measured_fraction_theta_max 0.998
_diffrn_measurement_method \w--2\q
_diffrn_radiation_monochromator graphite
_diffrn_radiation_source 'fine-focus sealed tube'
_diffrn_radiation_type MoK\a
_diffrn_radiation_wavelength 0.71069
_diffrn_reflns_av_R_equivalents 0.0523
_diffrn_reflns_av_sigmaI/netI 0.0807
_diffrn_reflns_limit_h_max 14
_diffrn_reflns_limit_h_min -12
_diffrn_reflns_limit_k_max 0
_diffrn_reflns_limit_k_min -30
_diffrn_reflns_limit_l_max 0
_diffrn_reflns_limit_l_min -15
_diffrn_reflns_number 6521
_diffrn_reflns_theta_full 25.07
_diffrn_reflns_theta_max 25.07
_diffrn_reflns_theta_min 1.58
_diffrn_standards_decay_% 1
_diffrn_standards_interval_count 200
_diffrn_standards_number 3
_exptl_absorpt_coefficient_mu 0.747
_exptl_absorpt_correction_T_max 0.865
_exptl_absorpt_correction_T_min 0.699
_exptl_absorpt_correction_type psi-scan
_exptl_crystal_colour green
_exptl_crystal_density_diffrn 1.359
_exptl_crystal_density_method 'not measured'
_exptl_crystal_description 'irregular block'
_exptl_crystal_F_000 1492
_exptl_crystal_size_max 0.50
_exptl_crystal_size_mid 0.40
_exptl_crystal_size_min 0.20
_refine_diff_density_max 1.008
_refine_diff_density_min -0.380
_refine_diff_density_rms 0.066
_refine_ls_extinction_method none
_refine_ls_goodness_of_fit_ref 1.028
_refine_ls_hydrogen_treatment constr
_refine_ls_matrix_type full
_refine_ls_number_parameters 433
_refine_ls_number_reflns 6231
_refine_ls_number_restraints 0
_refine_ls_restrained_S_all 1.028
_refine_ls_R_factor_all 0.1418
_refine_ls_R_factor_gt 0.0548
_refine_ls_shift/su_max 0.000
_refine_ls_shift/su_mean 0.000
_refine_ls_structure_factor_coef Fsqd
_refine_ls_weighting_details 'calc w=1/[\s^2^(Fo^2^)+(0.0624P)^2^+3.8964P] where P=(Fo^2^+2Fc^2^)/3'
_refine_ls_weighting_scheme calc
_refine_ls_wR_factor_gt 0.1288
_refine_ls_wR_factor_ref 0.1575
_reflns_number_gt 3565
_reflns_number_total 6231
_reflns_threshold_expression >2sigma(I)
_cod_data_source_file b920122j.txt
_cod_data_source_block complex_2
_cod_depositor_comments
;
The following automatic conversions were performed:

'_symmetry_cell_setting' value 'Monoclinic' changed to 'monoclinic'
according to /home/saulius/struct/CIF-dictionaries/cif_core.dic
dictionary named 'cif_core.dic' version 2.4.2 from
2011-04-26.

'_exptl_absorpt_correction_type' value 'Psi-scan'
changed to 'psi-scan' according to
/home/saulius/struct/CIF-dictionaries/cif_core.dic dictionary named
'cif_core.dic' version 2.4.2 from 2011-04-26.

Automatic conversion script
Id: cif_fix_values 1891 2012-01-12 08:04:46Z andrius 
;
_cod_original_sg_symbol_H-M 'P 21/n'
_cod_database_code 7024670

loop_
_symmetry_equiv_pos_as_xyz
'x, y, z'
'-x+1/2, y+1/2, -z+1/2'
'-x, -y, -z'
'x-1/2, -y-1/2, z-1/2'

loop_
_atom_site_label
_atom_site_type_symbol
_atom_site_fract_x
_atom_site_fract_y
_atom_site_fract_z
_atom_site_U_iso_or_equiv
_atom_site_adp_type
_atom_site_occupancy
_atom_site_symmetry_multiplicity
_atom_site_calc_flag
_atom_site_refinement_flags
Cu1 Cu 0.72214(5) 0.44360(2) 0.65703(5) 0.0483(2) Uani 1 1 d .
O20 O 0.6881(3) 0.37347(13) 0.6108(3) 0.0639(10) Uani 1 1 d .
N1 N 0.8706(3) 0.43891(14) 0.8441(3) 0.0458(9) Uani 1 1 d .
C2 C 0.9846(4) 0.42995(16) 0.8483(4) 0.0416(11) Uani 1 1 d .
C3 C 0.9887(4) 0.42464(16) 0.7365(4) 0.0402(10) Uani 1 1 d .
N4 N 0.8806(3) 0.43385(16) 0.6384(3) 0.0495(10) Uani 1 1 d .
C5 C 0.8808(5) 0.4284(2) 0.5348(4) 0.0644(15) Uani 1 1 d .
H5 H 0.8075 0.4351 0.4671 0.077 Uiso 1 1 calc R
C6 C 0.9872(5) 0.4130(2) 0.5254(5) 0.0694(16) Uani 1 1 d .
H6 H 0.9840 0.4085 0.4520 0.083 Uiso 1 1 calc R
C7 C 1.0975(4) 0.4046(2) 0.6241(4) 0.0578(14) Uani 1 1 d .
H7 H 1.1699 0.3952 0.6183 0.069 Uiso 1 1 calc R
C8 C 1.0995(4) 0.41024(17) 0.7327(4) 0.0418(11) Uani 1 1 d .
C9 C 1.2141(4) 0.40421(17) 0.8423(4) 0.0458(11) Uani 1 1 d .
N10 N 1.3203(4) 0.39047(17) 0.8359(4) 0.0616(12) Uani 1 1 d .
C11 C 1.4215(5) 0.3881(2) 0.9370(6) 0.0773(17) Uani 1 1 d .
H11 H 1.4969 0.3784 0.9373 0.093 Uiso 1 1 calc R
C12 C 1.4215(5) 0.3993(2) 1.0433(5) 0.0786(18) Uani 1 1 d .
H12 H 1.4972 0.3983 1.1111 0.094 Uiso 1 1 calc R
N13 N 1.3183(4) 0.41117(17) 1.0514(4) 0.0615(11) Uani 1 1 d .
C14 C 1.2119(4) 0.41335(18) 0.9488(4) 0.0448(11) Uani 1 1 d .
C15 C 1.0945(4) 0.42409(17) 0.9525(4) 0.0417(11) Uani 1 1 d .
C16 C 1.0827(5) 0.42747(18) 1.0561(4) 0.0555(13) Uani 1 1 d .
H16 H 1.1532 0.4233 1.1275 0.067 Uiso 1 1 calc R
C17 C 0.9678(5) 0.4369(2) 1.0532(4) 0.0588(13) Uani 1 1 d .
H17 H 0.9598 0.4400 1.1219 0.071 Uiso 1 1 calc R
C18 C 0.8642(5) 0.44158(19) 0.9452(4) 0.0539(12) Uani 1 1 d .
H18 H 0.7860 0.4469 0.9431 0.065 Uiso 1 1 calc R
N20 N 0.5688(3) 0.45072(15) 0.6720(3) 0.0515(10) Uani 1 1 d .
C20 C 0.4983(4) 0.41304(19) 0.6729(4) 0.0502(12) Uani 1 1 d .
H20 H 0.4319 0.4214 0.6892 0.060 Uiso 1 1 calc R
C21 C 0.5128(4) 0.35928(18) 0.6511(4) 0.0478(11) Uani 1 1 d .
C22 C 0.6045(4) 0.34222(19) 0.6158(4) 0.0510(12) Uani 1 1 d .
C23 C 0.6035(5) 0.2889(2) 0.5853(5) 0.0630(14) Uani 1 1 d .
C24 C 0.5133(5) 0.2574(2) 0.5903(5) 0.0729(16) Uani 1 1 d .
H24 H 0.5125 0.2228 0.5693 0.088 Uiso 1 1 calc R
C25 C 0.4224(5) 0.2731(2) 0.6245(5) 0.0679(15) Uani 1 1 d .
C26 C 0.4246(4) 0.3236(2) 0.6548(4) 0.0574(13) Uani 1 1 d .
H26 H 0.3660 0.3352 0.6789 0.069 Uiso 1 1 calc R
C30 C 0.5387(5) 0.5045(2) 0.6904(5) 0.0677(16) Uani 1 1 d .
H30A H 0.5565 0.5091 0.7715 0.081 Uiso 1 1 calc R
H30B H 0.4500 0.5110 0.6423 0.081 Uiso 1 1 calc R
C31 C 0.6146(4) 0.54231(19) 0.6595(4) 0.0513(12) Uani 1 1 d .
N32 N 0.7097(3) 0.52209(15) 0.6436(3) 0.0488(9) Uani 1 1 d .
C33 C 0.7847(5) 0.5548(2) 0.6213(4) 0.0627(14) Uani 1 1 d .
H33 H 0.8502 0.5410 0.6093 0.075 Uiso 1 1 calc R
C34 C 0.7679(6) 0.6075(2) 0.6157(5) 0.0740(16) Uani 1 1 d .
H34 H 0.8220 0.6292 0.6018 0.089 Uiso 1 1 calc R
C35 C 0.6697(6) 0.6278(2) 0.6311(5) 0.0732(16) Uani 1 1 d .
H35 H 0.6561 0.6634 0.6265 0.088 Uiso 1 1 calc R
C36 C 0.5919(5) 0.5952(2) 0.6533(4) 0.0654(15) Uani 1 1 d .
H36 H 0.5251 0.6084 0.6639 0.079 Uiso 1 1 calc R
C230 C 0.7012(7) 0.2693(2) 0.5459(7) 0.092(2) Uani 1 1 d .
C231 C 0.6827(8) 0.2107(3) 0.5145(8) 0.136(3) Uani 1 1 d .
H23A H 0.7446 0.1995 0.4907 0.204 Uiso 1 1 calc R
H23B H 0.6003 0.2052 0.4518 0.204 Uiso 1 1 calc R
H23C H 0.6917 0.1911 0.5816 0.204 Uiso 1 1 calc R
C232 C 0.6866(7) 0.2984(3) 0.4360(7) 0.117(3) Uani 1 1 d .
H23D H 0.7485 0.2862 0.4132 0.176 Uiso 1 1 calc R
H23E H 0.6979 0.3350 0.4522 0.176 Uiso 1 1 calc R
H23F H 0.6042 0.2922 0.3738 0.176 Uiso 1 1 calc R
C233 C 0.8338(6) 0.2766(3) 0.6470(8) 0.126(3) Uani 1 1 d .
H23G H 0.8951 0.2649 0.6229 0.190 Uiso 1 1 calc R
H23H H 0.8414 0.2568 0.7133 0.190 Uiso 1 1 calc R
H23I H 0.8476 0.3127 0.6678 0.190 Uiso 1 1 calc R
C250 C 0.3305(7) 0.2330(3) 0.6305(8) 0.102(2) Uani 1 1 d .
C251 C 0.2281(8) 0.2580(3) 0.6529(9) 0.155(4) Uani 1 1 d .
H25A H 0.1725 0.2316 0.6557 0.233 Uiso 1 1 calc R
H25B H 0.1816 0.2820 0.5912 0.233 Uiso 1 1 calc R
H25C H 0.2653 0.2761 0.7262 0.233 Uiso 1 1 calc R
C252 C 0.4043(9) 0.1951(4) 0.7318(10) 0.186(5) Uani 1 1 d .
H25D H 0.3476 0.1703 0.7380 0.279 Uiso 1 1 calc R
H25E H 0.4449 0.2143 0.8035 0.279 Uiso 1 1 calc R
H25F H 0.4664 0.1774 0.7169 0.279 Uiso 1 1 calc R
C253 C 0.2701(9) 0.2028(4) 0.5199(10) 0.174(5) Uani 1 1 d .
H25G H 0.2112 0.1786 0.5246 0.261 Uiso 1 1 calc R
H25H H 0.3333 0.1842 0.5081 0.261 Uiso 1 1 calc R
H25I H 0.2270 0.2261 0.4557 0.261 Uiso 1 1 calc R
Cl1 Cl 0.74903(13) 0.45708(6) 0.21617(14) 0.0724(4) Uani 1 1 d .
O1 O 0.7153(4) 0.41025(18) 0.2512(4) 0.1088(16) Uani 1 1 d .
O2 O 0.7103(5) 0.4953(2) 0.2697(6) 0.144(2) Uani 1 1 d .
O3 O 0.8819(4) 0.46164(18) 0.2626(4) 0.0948(14) Uani 1 1 d .
O4 O 0.6945(5) 0.4626(3) 0.0957(4) 0.153(3) Uani 1 1 d .

loop_
_atom_site_aniso_label
_atom_site_aniso_U_11
_atom_site_aniso_U_22
_atom_site_aniso_U_33
_atom_site_aniso_U_23
_atom_site_aniso_U_13
_atom_site_aniso_U_12
Cu1 0.0344(3) 0.0557(4) 0.0597(4) -0.0096(3) 0.0254(3) -0.0006(3)
O20 0.051(2) 0.057(2) 0.102(3) -0.021(2) 0.050(2) -0.0039(17)
N1 0.043(2) 0.051(2) 0.053(2) -0.0032(19) 0.0303(19) 0.0032(18)
C2 0.043(3) 0.043(3) 0.046(3) -0.005(2) 0.025(2) -0.004(2)
C3 0.038(2) 0.039(2) 0.046(3) -0.003(2) 0.021(2) -0.0024(19)
N4 0.0325(19) 0.077(3) 0.042(2) -0.006(2) 0.0190(18) -0.0015(19)
C5 0.043(3) 0.104(5) 0.045(3) -0.006(3) 0.018(2) 0.004(3)
C6 0.052(3) 0.114(5) 0.048(3) -0.013(3) 0.028(3) 0.003(3)
C7 0.046(3) 0.083(4) 0.057(3) -0.004(3) 0.034(3) 0.008(3)
C8 0.036(2) 0.045(3) 0.048(3) -0.003(2) 0.022(2) 0.002(2)
C9 0.037(2) 0.043(3) 0.060(3) 0.000(2) 0.024(2) 0.000(2)
N10 0.038(2) 0.084(3) 0.067(3) 0.002(2) 0.027(2) 0.008(2)
C11 0.044(3) 0.099(5) 0.089(5) 0.009(4) 0.029(3) 0.013(3)
C12 0.039(3) 0.105(5) 0.076(4) 0.011(4) 0.012(3) 0.001(3)
N13 0.042(2) 0.078(3) 0.056(3) 0.003(2) 0.015(2) -0.002(2)
C14 0.042(3) 0.044(3) 0.047(3) 0.001(2) 0.019(2) -0.003(2)
C15 0.045(3) 0.042(3) 0.042(3) -0.002(2) 0.023(2) -0.002(2)
C16 0.060(3) 0.058(3) 0.046(3) 0.001(2) 0.021(3) -0.002(3)
C17 0.074(3) 0.063(4) 0.052(3) -0.005(3) 0.040(3) -0.003(3)
C18 0.059(3) 0.055(3) 0.063(3) -0.006(3) 0.041(3) 0.000(3)
N20 0.039(2) 0.054(3) 0.069(3) -0.014(2) 0.031(2) 0.0000(19)
C20 0.038(3) 0.059(3) 0.058(3) -0.007(3) 0.026(2) -0.003(2)
C21 0.043(3) 0.047(3) 0.054(3) -0.006(2) 0.023(2) 0.003(2)
C22 0.043(3) 0.050(3) 0.065(3) -0.005(3) 0.028(2) 0.001(2)
C23 0.061(3) 0.049(3) 0.088(4) -0.008(3) 0.041(3) 0.003(3)
C24 0.077(4) 0.045(3) 0.105(5) -0.009(3) 0.048(4) -0.003(3)
C25 0.064(3) 0.057(4) 0.092(4) 0.004(3) 0.044(3) -0.005(3)
C26 0.055(3) 0.059(3) 0.073(4) 0.000(3) 0.042(3) 0.000(3)
C30 0.060(3) 0.061(4) 0.099(4) -0.022(3) 0.051(3) -0.006(3)
C31 0.048(3) 0.054(3) 0.048(3) -0.007(2) 0.018(2) -0.001(2)
N32 0.043(2) 0.053(2) 0.049(2) -0.001(2) 0.0194(19) -0.0008(19)
C33 0.062(3) 0.065(4) 0.063(3) 0.005(3) 0.030(3) 0.001(3)
C34 0.086(4) 0.067(4) 0.071(4) 0.009(3) 0.036(3) -0.009(3)
C35 0.097(4) 0.052(4) 0.067(4) 0.006(3) 0.033(3) 0.005(3)
C36 0.069(4) 0.063(4) 0.057(3) -0.002(3) 0.022(3) 0.015(3)
C230 0.096(5) 0.052(4) 0.158(7) -0.024(4) 0.085(5) 0.005(3)
C231 0.158(7) 0.059(4) 0.252(11) -0.037(5) 0.147(8) -0.001(5)
C232 0.153(7) 0.103(6) 0.159(8) -0.035(5) 0.125(7) -0.006(5)
C233 0.078(5) 0.104(6) 0.208(9) 0.005(6) 0.074(6) 0.032(4)
C250 0.107(5) 0.060(4) 0.170(8) -0.007(5) 0.091(6) -0.019(4)
C251 0.146(8) 0.107(6) 0.289(13) -0.017(7) 0.165(9) -0.042(6)
C252 0.163(9) 0.125(8) 0.272(13) 0.097(9) 0.100(9) -0.012(7)
C253 0.147(8) 0.161(9) 0.251(12) -0.081(9) 0.122(9) -0.098(7)
Cl1 0.0603(8) 0.0847(11) 0.0820(11) 0.0150(8) 0.0405(8) 0.0043(7)
O1 0.096(3) 0.094(3) 0.103(3) 0.027(3) 0.016(3) -0.028(3)
O2 0.149(5) 0.107(4) 0.256(7) -0.001(4) 0.162(5) 0.015(3)
O3 0.060(2) 0.132(4) 0.104(3) -0.013(3) 0.046(2) -0.012(2)
O4 0.100(4) 0.271(8) 0.073(3) 0.048(4) 0.025(3) -0.023(4)

loop_
_atom_type_symbol
_atom_type_description
_atom_type_scat_dispersion_real
_atom_type_scat_dispersion_imag
_atom_type_scat_source
C C 0.0033 0.0016 'International Tables Vol C Tables 4.2.6.8 and 6.1.1.4'
H H 0.0000 0.0000 'International Tables Vol C Tables 4.2.6.8 and 6.1.1.4'
N N 0.0061 0.0033 'International Tables Vol C Tables 4.2.6.8 and 6.1.1.4'
O O 0.0106 0.0060 'International Tables Vol C Tables 4.2.6.8 and 6.1.1.4'
Cl Cl 0.1484 0.1585 'International Tables Vol C Tables 4.2.6.8 and 6.1.1.4'
Cu Cu 0.3201 1.2651 'International Tables Vol C Tables 4.2.6.8 and 6.1.1.4'

loop_
_geom_angle_atom_site_label_1
_geom_angle_atom_site_label_2
_geom_angle_atom_site_label_3
_geom_angle
_geom_angle_publ_flag
O20 Cu1 N20 92.43(15) y
O20 Cu1 N4 85.69(15) y
N20 Cu1 N4 178.07(16) y
O20 Cu1 N32 158.41(16) y
N20 Cu1 N32 82.95(16) y
N4 Cu1 N32 98.65(16) y
O20 Cu1 N1 103.75(15) y
N20 Cu1 N1 103.04(15) y
N4 Cu1 N1 77.86(13) y
N32 Cu1 N1 97.83(14) y
C22 O20 Cu1 129.5(3) y
C18 N1 C2 117.7(4) ?
C18 N1 Cu1 132.1(3) ?
C2 N1 Cu1 110.2(3) ?
N1 C2 C15 123.3(4) ?
N1 C2 C3 116.8(4) ?
C15 C2 C3 119.8(4) ?
N4 C3 C8 122.3(4) ?
N4 C3 C2 117.1(4) ?
C8 C3 C2 120.6(4) ?
C5 N4 C3 118.5(4) ?
C5 N4 Cu1 123.3(3) ?
C3 N4 Cu1 117.5(3) ?
N4 C5 C6 121.8(5) ?
C7 C6 C5 120.1(5) ?
C6 C7 C8 119.0(4) ?
C7 C8 C3 118.3(4) ?
C7 C8 C9 122.6(4) ?
C3 C8 C9 119.0(4) ?
N10 C9 C14 122.1(4) ?
N10 C9 C8 117.7(4) ?
C14 C9 C8 120.1(4) ?
C11 N10 C9 115.0(4) ?
N10 C11 C12 123.4(5) ?
N13 C12 C11 122.4(5) ?
C12 N13 C14 115.6(5) ?
N13 C14 C9 121.4(4) ?
N13 C14 C15 118.2(4) ?
C9 C14 C15 120.4(4) ?
C2 C15 C16 116.8(4) ?
C2 C15 C14 119.6(4) ?
C16 C15 C14 123.6(4) ?
C17 C16 C15 120.6(5) ?
C16 C17 C18 118.2(4) ?
N1 C18 C17 123.5(4) ?
C20 N20 C30 120.0(4) ?
C20 N20 Cu1 125.5(3) ?
C30 N20 Cu1 114.5(3) ?
N20 C20 C21 126.0(4) ?
C26 C21 C22 119.9(4) ?
C26 C21 C20 117.6(4) ?
C22 C21 C20 122.3(4) ?
O20 C22 C21 122.4(4) ?
O20 C22 C23 119.6(4) ?
C21 C22 C23 118.0(4) ?
C24 C23 C22 117.8(5) ?
C24 C23 C230 123.1(5) ?
C22 C23 C230 119.1(5) ?
C23 C24 C25 125.4(5) ?
C26 C25 C24 116.7(5) ?
C26 C25 C250 123.6(5) ?
C24 C25 C250 119.6(5) ?
C25 C26 C21 122.2(4) ?
N20 C30 C31 110.4(4) ?
N32 C31 C36 121.9(5) ?
N32 C31 C30 116.0(4) ?
C36 C31 C30 122.0(5) ?
C31 N32 C33 118.4(4) ?
C31 N32 Cu1 114.1(3) ?
C33 N32 Cu1 127.6(3) ?
N32 C33 C34 122.3(5) ?
C33 C34 C35 118.9(5) ?
C36 C35 C34 119.7(6) ?
C35 C36 C31 118.8(5) ?
C232 C230 C233 111.3(6) ?
C232 C230 C23 110.4(5) ?
C233 C230 C23 109.0(6) ?
C232 C230 C231 107.0(6) ?
C233 C230 C231 108.0(6) ?
C23 C230 C231 111.1(5) ?
C253 C250 C251 108.4(7) ?
C253 C250 C25 110.8(6) ?
C251 C250 C25 112.2(5) ?
C253 C250 C252 108.7(7) ?
C251 C250 C252 108.2(7) ?
C25 C250 C252 108.5(6) ?
O4 Cl1 O2 112.5(4) ?
O4 Cl1 O1 112.6(3) ?
O2 Cl1 O1 104.1(3) ?
O4 Cl1 O3 109.5(3) ?
O2 Cl1 O3 106.8(3) ?
O1 Cl1 O3 111.1(3) ?

loop_
_geom_bond_atom_site_label_1
_geom_bond_atom_site_label_2
_geom_bond_distance
_geom_bond_publ_flag
Cu1 O20 1.886(3) y
Cu1 N20 1.930(3) y
Cu1 N4 2.023(3) y
Cu1 N32 2.028(4) y
Cu1 N1 2.254(4) y
O20 C22 1.304(5) ?
N1 C18 1.332(5) ?
N1 C2 1.356(5) ?
C2 C15 1.397(6) ?
C2 C3 1.460(6) ?
C3 N4 1.357(5) ?
C3 C8 1.393(5) ?
N4 C5 1.337(6) ?
C5 C6 1.384(6) ?
C6 C7 1.372(7) ?
C7 C8 1.389(6) ?
C8 C9 1.463(6) ?
C9 N10 1.352(5) ?
C9 C14 1.395(6) ?
N10 C11 1.316(7) ?
C11 C12 1.392(8) ?
C12 N13 1.316(6) ?
N13 C14 1.358(6) ?
C14 C15 1.449(6) ?
C15 C16 1.397(6) ?
C16 C17 1.376(7) ?
C17 C18 1.386(7) ?
N20 C20 1.286(6) y
N20 C30 1.475(6) y
C20 C21 1.438(6) ?
C21 C26 1.413(6) ?
C21 C22 1.426(6) ?
C22 C23 1.427(7) ?
C23 C24 1.370(7) ?
C23 C230 1.547(7) ?
C24 C25 1.397(7) ?
C25 C26 1.354(7) ?
C25 C250 1.533(8) ?
C30 C31 1.498(7) ?
C31 N32 1.343(6) ?
C31 C36 1.383(7) ?
N32 C33 1.349(6) ?
C33 C34 1.369(7) ?
C34 C35 1.373(8) ?
C35 C36 1.371(8) ?
C230 C232 1.533(9) ?
C230 C233 1.540(10) ?
C230 C231 1.552(8) ?
C250 C253 1.488(11) ?
C250 C251 1.516(9) ?
C250 C252 1.543(11) ?
Cl1 O4 1.386(5) ?
Cl1 O2 1.391(5) ?
Cl1 O1 1.407(4) ?
Cl1 O3 1.425(4) ?
